data_7014603
loop_
_publ_author_name
'Arikawa, Yasuhiro'
'Matsumoto, Naoki'
'Asayama, Taiki'
'Umakoshi, Keisuke'
'Onishi, Masayoshi'

_publ_section_title
;
 Conversion of oxido-bridged dinuclear ruthenium complex to dicationic
 dinitrosyl ruthenium complex using proton and nitric oxide: Completion
 of NO reduction cycle.
;
_journal_issue 10
_journal_name_full 'Dalton transactions (Cambridge, England : 2003)'
_journal_page_first 2148
_journal_page_last 2150
_journal_paper_doi 10.1039/c0dt01002b
_journal_volume 40
_journal_year 2011
_chemical_formula_moiety 'C21 H24 B2 Cl N14 O Ru2, B F4, C4 H10 O, C3 H6 O'
_chemical_formula_sum 'C28 H40 B3 Cl F4 N14 O3 Ru2'
_chemical_formula_weight 966.73
_space_group_IT_number 12
_symmetry_cell_setting monoclinic
_symmetry_Int_Tables_number 12
_symmetry_space_group_name_Hall '-C 2y'
_symmetry_space_group_name_H-M 'C 1 2/m 1'
_cell_angle_alpha 90.0000
_cell_angle_beta 97.1150(11)
_cell_angle_gamma 90.0000
_cell_formula_units_Z 4
_cell_length_a 26.8810(17)
_cell_length_b 14.7534(8)
_cell_length_c 10.1208(8)
_cell_measurement_reflns_used 4628
_cell_measurement_temperature 296.1
_cell_measurement_theta_max 27.5
_cell_measurement_theta_min 3.1
_cell_volume 3982.9(5)
_computing_cell_refinement CrystalClear
_computing_data_collection CrystalClear
_computing_data_reduction CrystalStructure
_computing_publication_material 'CrystalStructure 3.8'
_computing_structure_refinement CRYSTALS
_computing_structure_solution SIR2004
_diffrn_ambient_temperature 296.1
_diffrn_detector_area_resol_mean 7.31
_diffrn_measured_fraction_theta_full 0.974
_diffrn_measured_fraction_theta_max 0.974
_diffrn_measurement_device_type 'Rigaku Mercury'
_diffrn_radiation_type 'Mo K\a'
_diffrn_radiation_wavelength 0.71070
_diffrn_reflns_av_R_equivalents 0.021
_diffrn_reflns_limit_h_max 34
_diffrn_reflns_limit_h_min -34
_diffrn_reflns_limit_k_max 19
_diffrn_reflns_limit_k_min -16
_diffrn_reflns_limit_l_max 8
_diffrn_reflns_limit_l_min -13
_diffrn_reflns_number 15144
_diffrn_reflns_theta_full 27.48
_diffrn_reflns_theta_max 27.48
_exptl_absorpt_coefficient_mu 0.894
_exptl_absorpt_correction_T_max 0.836
_exptl_absorpt_correction_T_min 0.729
_exptl_absorpt_correction_type multi-scan
_exptl_absorpt_process_details 'Jacobson, R. (1998) Private communication'
_exptl_crystal_colour 'dark red brown'
_exptl_crystal_density_diffrn 1.612
_exptl_crystal_density_method 'not measured'
_exptl_crystal_description block
_exptl_crystal_F_000 1944.00
_exptl_crystal_size_max 0.40
_exptl_crystal_size_mid 0.20
_exptl_crystal_size_min 0.20
_refine_diff_density_max 1.82
_refine_diff_density_min -0.63
_refine_ls_extinction_method none
_refine_ls_goodness_of_fit_ref 1.034
_refine_ls_hydrogen_treatment mixed
_refine_ls_number_parameters 286
_refine_ls_number_reflns 4622
_refine_ls_R_factor_gt 0.0438
_refine_ls_shift/su_max 0.0000
_refine_ls_structure_factor_coef Fsqd
_refine_ls_weighting_details 'w = 1/[0.0001Fo^2^ + 3.0000?(Fo^2^) + 0.5000]/(4Fo^2^)'
_refine_ls_weighting_scheme calc
_refine_ls_wR_factor_ref 0.0846
_reflns_number_gt 3868
_reflns_number_total 4622
_reflns_threshold_expression F^2^>2.0?(F^2^)
_cod_data_source_file C0DT01002B.TXT
_cod_data_source_block '__0729a'
_cod_original_formula_sum 'C28 H40 B3 Cl F4 N14 O3 Ru2 '
_cod_database_code 7014603

loop_
_symmetry_equiv_pos_site_id
_symmetry_equiv_pos_as_xyz
1 +X,+Y,+Z
2 -X,+Y,-Z
3 -X,-Y,-Z
4 +X,-Y,+Z
5 1/2+X,1/2+Y,+Z
6 1/2-X,1/2+Y,-Z
7 1/2-X,1/2-Y,-Z
8 1/2+X,1/2-Y,+Z

loop_
_atom_site_label
_atom_site_type_symbol
_atom_site_fract_x
_atom_site_fract_y
_atom_site_fract_z
_atom_site_U_iso_or_equiv
_atom_site_adp_type
_atom_site_occupancy
_atom_site_symmetry_multiplicity
_atom_site_calc_flag
_atom_site_refinement_flags
_atom_site_disorder_assembly
_atom_site_disorder_group
Ru(1) Ru 0.630650(10) 0.39287(2) 0.44492(3) 0.03050(7) Uani 1.00 1 d . . .
Cl(1) Cl 0.59386(5) 0.5000 0.58883(12) 0.0379(3) Uani 1.00 2 d S . .
F(1) F 0.74372(19) 0.4229(3) -0.0195(5) 0.171(2) Uani 1.00 1 d . . .
F(2) F 0.8091(2) 0.5000 -0.0442(7) 0.153(2) Uani 1.00 2 d S . .
F(3) F 0.7713(3) 0.5000 0.1456(7) 0.190(3) Uani 1.00 2 d S . .
O(1) O 0.61881(12) 0.5000 0.3234(3) 0.0345(9) Uani 1.00 2 d S . .
O(2) O 0.5879(2) 0.5000 0.0532(5) 0.109(2) Uani 1.00 2 d S . .
O(3) O 0.9695(3) 0.5000 0.2008(8) 0.177(3) Uani 1.00 2 d S . .
N(1) N 0.66227(11) 0.3111(2) 0.3185(2) 0.0367(8) Uani 1.00 1 d . . .
N(2) N 0.64953(11) 0.2212(2) 0.3107(2) 0.0383(9) Uani 1.00 1 d . . .
N(3) N 0.64400(11) 0.29395(19) 0.5811(2) 0.0355(8) Uani 1.00 1 d . . .
N(4) N 0.63433(11) 0.2063(2) 0.5464(3) 0.0408(9) Uani 1.00 1 d . . .
N(5) N 0.56337(10) 0.3291(2) 0.3830(2) 0.0350(8) Uani 1.00 1 d . . .
N(6) N 0.56309(11) 0.2366(2) 0.3697(2) 0.0388(8) Uani 1.00 1 d . . .
N(7) N 0.69707(10) 0.45362(18) 0.5041(2) 0.0342(8) Uani 1.00 1 d . . .
C(1) C 0.69562(14) 0.3255(2) 0.2341(3) 0.0443(11) Uani 1.00 1 d . . .
C(2) C 0.70390(15) 0.2459(3) 0.1700(4) 0.0521(13) Uani 1.00 1 d . . .
C(3) C 0.67532(14) 0.1822(2) 0.2200(3) 0.0466(11) Uani 1.00 1 d . . .
C(4) C 0.66276(14) 0.2936(2) 0.7120(3) 0.0450(11) Uani 1.00 1 d . . .
C(5) C 0.66395(17) 0.2064(3) 0.7594(4) 0.0599(14) Uani 1.00 1 d . . .
C(6) C 0.64628(16) 0.1539(3) 0.6537(4) 0.0582(14) Uani 1.00 1 d . . .
C(7) C 0.51604(14) 0.3565(2) 0.3507(3) 0.0430(11) Uani 1.00 1 d . . .
C(8) C 0.48522(15) 0.2839(2) 0.3165(3) 0.0489(12) Uani 1.00 1 d . . .
C(9) C 0.51594(15) 0.2091(2) 0.3310(3) 0.0499(12) Uani 1.00 1 d . . .
C(10) C 0.74457(13) 0.4253(2) 0.5329(3) 0.0452(11) Uani 1.00 1 d . . .
C(11) C 0.7759(2) 0.500000(10) 0.5549(6) 0.0536(18) Uani 1.00 2 d S . .
C(12) C 0.5972(4) 0.4211(5) -0.0209(7) 0.168(4) Uani 1.00 1 d . . .
C(13) C 0.5769(2) 0.3435(5) 0.0270(6) 0.124(2) Uani 1.00 1 d . . .
C(14) C 0.9455(3) 0.5000 0.0988(11) 0.102(3) Uani 1.00 2 d S . .
C(15) C 0.9310(2) 0.4131(4) 0.0302(8) 0.142(3) Uani 1.00 1 d . . .
B(1) B 0.61334(18) 0.1845(3) 0.4025(4) 0.0458(13) Uani 1.00 1 d . . .
B(2) B 0.7668(4) 0.5000 0.0092(12) 0.091(4) Uani 1.00 2 d S . .
H(1) H 0.6076 0.5000 0.2371 0.032 Uiso 1.00 2 c R . .
H(2) H 0.6046(12) 0.110(2) 0.389(3) 0.049(10) Uiso 1.00 1 c . . .
H(3) H 0.7116 0.3831 0.2201 0.054 Uiso 1.00 1 c R . .
H(4) H 0.7259 0.2371 0.1021 0.064 Uiso 1.00 1 c R . .
H(5) H 0.6736 0.1188 0.1946 0.055 Uiso 1.00 1 c R . .
H(6) H 0.6736 0.3468 0.7640 0.054 Uiso 1.00 1 c R . .
H(7) H 0.6751 0.1864 0.8495 0.071 Uiso 1.00 1 c R . .
H(8) H 0.6428 0.0885 0.6556 0.070 Uiso 1.00 1 c R . .
H(9) H 0.5050 0.4190 0.3513 0.052 Uiso 1.00 1 c R . .
H(10) H 0.4494 0.2851 0.2883 0.058 Uiso 1.00 1 c R . .
H(11) H 0.5053 0.1467 0.3156 0.060 Uiso 1.00 1 c R . .
H(12) H 0.7553 0.3625 0.5377 0.054 Uiso 1.00 1 c R . .
H(13) H 0.8119 0.5000 0.5801 0.063 Uiso 1.00 2 c R . .
H(14) H 0.5828 0.4300 -0.1126 0.199 Uiso 1.00 1 c R . .
H(15) H 0.6332 0.4130 -0.0170 0.199 Uiso 1.00 1 c R . .
H(16) H 0.6010 0.3164 0.0950 0.146 Uiso 1.00 1 c R . .
H(17) H 0.5689 0.3008 -0.0454 0.146 Uiso 1.00 1 c R . .
H(18) H 0.5466 0.3589 0.0651 0.146 Uiso 1.00 1 c R . .
H(19) H 0.9567 0.3955 -0.0243 0.166 Uiso 1.00 1 c R . .
H(20) H 0.8993 0.4207 -0.0258 0.166 Uiso 1.00 1 c R . .
H(21) H 0.9277 0.3664 0.0960 0.166 Uiso 1.00 1 c R . .

loop_
_atom_site_aniso_label
_atom_site_aniso_U_11
_atom_site_aniso_U_22
_atom_site_aniso_U_33
_atom_site_aniso_U_12
_atom_site_aniso_U_13
_atom_site_aniso_U_23
Ru(1) 0.02870(15) 0.02692(15) 0.03599(16) -0.00008(13) 0.00440(11) 0.00030(13)
Cl(1) 0.0401(7) 0.0357(7) 0.0394(7) 0.0000 0.0106(5) 0.0000
F(1) 0.210(4) 0.106(3) 0.217(4) -0.062(3) 0.103(3) -0.042(3)
F(2) 0.103(4) 0.133(5) 0.237(6) 0.0000 0.079(4) 0.0000
F(3) 0.325(10) 0.124(5) 0.132(5) 0.0000 0.071(6) 0.0000
O(1) 0.039(2) 0.0300(19) 0.0345(19) 0.0000 0.0030(14) 0.0000
O(2) 0.173(6) 0.086(4) 0.063(3) 0.0000 -0.003(3) 0.0000
O(3) 0.249(9) 0.104(5) 0.147(6) 0.0000 -0.102(6) 0.0000
N(1) 0.0360(16) 0.0364(18) 0.0384(16) 0.0002(14) 0.0070(12) -0.0026(13)
N(2) 0.0392(17) 0.0321(18) 0.0440(18) 0.0039(13) 0.0064(13) -0.0077(13)
N(3) 0.0359(16) 0.0307(17) 0.0398(17) -0.0012(13) 0.0044(12) 0.0021(13)
N(4) 0.0434(18) 0.0312(18) 0.0472(19) 0.0028(14) 0.0028(14) 0.0050(14)
N(5) 0.0319(15) 0.0345(17) 0.0387(16) 0.0019(13) 0.0045(12) -0.0011(13)
N(6) 0.0350(17) 0.0345(17) 0.0469(18) -0.0053(14) 0.0054(13) -0.0045(14)
N(7) 0.0315(15) 0.0288(16) 0.0412(16) 0.0001(12) -0.0002(12) 0.0003(12)
C(1) 0.041(2) 0.049(2) 0.045(2) -0.0012(19) 0.0139(17) -0.0024(18)
C(2) 0.045(2) 0.065(3) 0.049(2) 0.002(2) 0.0148(18) -0.012(2)
C(3) 0.045(2) 0.044(2) 0.049(2) 0.013(2) -0.0007(18) -0.0148(19)
C(4) 0.041(2) 0.052(2) 0.041(2) -0.0034(19) -0.0002(17) 0.0042(18)
C(5) 0.065(2) 0.066(3) 0.046(2) -0.003(2) -0.004(2) 0.018(2)
C(6) 0.062(2) 0.041(2) 0.072(3) 0.003(2) 0.011(2) 0.022(2)
C(7) 0.038(2) 0.043(2) 0.048(2) 0.0032(18) 0.0055(17) -0.0041(18)
C(8) 0.033(2) 0.058(2) 0.054(2) -0.0068(19) 0.0004(18) -0.007(2)
C(9) 0.046(2) 0.048(2) 0.055(2) -0.016(2) 0.0042(19) -0.006(2)
C(10) 0.032(2) 0.040(2) 0.063(2) 0.0051(17) 0.0008(17) 0.0030(19)
C(11) 0.028(3) 0.052(3) 0.077(4) 0.0000 -0.006(2) 0.0000
C(12) 0.319(12) 0.100(6) 0.078(5) -0.034(7) -0.001(6) 0.012(4)
C(13) 0.152(6) 0.118(6) 0.095(5) -0.011(5) -0.019(4) -0.017(4)
C(14) 0.098(7) 0.087(7) 0.113(8) 0.0000 -0.021(5) 0.0000
C(15) 0.112(5) 0.119(6) 0.183(7) -0.035(4) -0.029(5) -0.016(5)
B(1) 0.055(2) 0.021(2) 0.066(3) -0.007(2) 0.022(2) -0.005(2)
B(2) 0.124(9) 0.056(6) 0.107(8) 0.0000 0.067(7) 0.0000

loop_
_atom_type_symbol
_atom_type_description
_atom_type_scat_dispersion_real
_atom_type_scat_dispersion_imag
_atom_type_scat_source
C C 0.003 0.002
;
International Tables for Crystallography
(1992, Vol. C, Tables 4.2.6.8 and 6.1.1.4)
;
H H 0.000 0.000
;
International Tables for Crystallography
(1992, Vol. C, Table 6.1.1.4)
;
B B 0.001 0.001
;
International Tables for Crystallography
(1992, Vol. C, Tables 4.2.6.8 and 6.1.1.4)
;
Cl Cl 0.148 0.159
;
International Tables for Crystallography
(1992, Vol. C, Tables 4.2.6.8 and 6.1.1.4)
;
N N 0.006 0.003
;
International Tables for Crystallography
(1992, Vol. C, Tables 4.2.6.8 and 6.1.1.4)
;
O O 0.011 0.006
;
International Tables for Crystallography
(1992, Vol. C, Tables 4.2.6.8 and 6.1.1.4)
;
Ru Ru -1.259 0.836
;
International Tables for Crystallography
(1992, Vol. C, Tables 4.2.6.8 and 6.1.1.4)
;
F F 0.017 0.010
;
International Tables for Crystallography
(1992, Vol. C, Tables 4.2.6.8 and 6.1.1.4)
;

loop_
_geom_angle_atom_site_label_1
_geom_angle_atom_site_label_2
_geom_angle_atom_site_label_3
_geom_angle
_geom_angle_publ_flag
_geom_angle_site_symmetry_1
_geom_angle_site_symmetry_2
_geom_angle_site_symmetry_3
Cl(1) Ru(1) O(1) 79.06(8) yes . . .
Cl(1) Ru(1) N(1) 176.28(8) yes . . .
Cl(1) Ru(1) N(3) 96.43(8) yes . . .
Cl(1) Ru(1) N(5) 94.12(8) yes . . .
Cl(1) Ru(1) N(7) 86.81(8) yes . . .
O(1) Ru(1) N(1) 97.46(11) yes . . .
O(1) Ru(1) N(3) 174.51(10) yes . . .
O(1) Ru(1) N(5) 96.12(11) yes . . .
O(1) Ru(1) N(7) 84.22(11) yes . . .
N(1) Ru(1) N(3) 86.97(11) yes . . .
N(1) Ru(1) N(5) 87.53(11) yes . . .
N(1) Ru(1) N(7) 91.55(11) yes . . .
N(3) Ru(1) N(5) 87.28(11) yes . . .
N(3) Ru(1) N(7) 92.45(11) yes . . .
N(5) Ru(1) N(7) 179.05(11) yes . . .
Ru(1) Cl(1) Ru(1) 80.74(4) yes . . 4_565
Ru(1) O(1) Ru(1) 104.14(13) yes . . 4_565
C(12) O(2) C(12) 109.7(6) yes . . 4_565
Ru(1) N(1) N(2) 119.5(2) yes . . .
Ru(1) N(1) C(1) 132.9(2) yes . . .
N(2) N(1) C(1) 107.6(3) yes . . .
N(1) N(2) C(3) 107.8(3) yes . . .
N(1) N(2) B(1) 118.8(3) yes . . .
C(3) N(2) B(1) 133.3(3) yes . . .
Ru(1) N(3) N(4) 120.2(2) yes . . .
Ru(1) N(3) C(4) 133.2(2) yes . . .
N(4) N(3) C(4) 106.6(2) yes . . .
N(3) N(4) C(6) 108.7(3) yes . . .
N(3) N(4) B(1) 118.9(2) yes . . .
C(6) N(4) B(1) 132.4(3) yes . . .
Ru(1) N(5) N(6) 118.5(2) yes . . .
Ru(1) N(5) C(7) 135.0(2) yes . . .
N(6) N(5) C(7) 106.5(2) yes . . .
N(5) N(6) C(9) 108.8(2) yes . . .
N(5) N(6) B(1) 118.5(2) yes . . .
C(9) N(6) B(1) 132.6(3) yes . . .
Ru(1) N(7) N(7) 116.32(19) yes . . 4_565
Ru(1) N(7) C(10) 135.1(2) yes . . .
N(7) N(7) C(10) 108.2(2) yes 4_565 . .
N(1) C(1) C(2) 109.1(3) yes . . .
C(1) C(2) C(3) 106.5(3) yes . . .
N(2) C(3) C(2) 108.9(3) yes . . .
N(3) C(4) C(5) 109.5(3) yes . . .
C(4) C(5) C(6) 105.6(3) yes . . .
N(4) C(6) C(5) 109.6(3) yes . . .
N(5) C(7) C(8) 110.7(3) yes . . .
C(7) C(8) C(9) 105.3(3) yes . . .
N(6) C(9) C(8) 108.7(3) yes . . .
N(7) C(10) C(11) 109.3(3) yes . . .
C(10) C(11) C(10) 105.1(4) yes . . 4_565
O(2) C(12) C(13) 113.0(7) yes . . .
O(3) C(14) C(15) 120.3(4) yes . . .
O(3) C(14) C(15) 120.3(4) yes . . 4_565
C(15) C(14) C(15) 119.2(7) yes . . 4_565
N(2) B(1) N(4) 108.5(3) yes . . .
N(2) B(1) N(6) 107.3(3) yes . . .
N(4) B(1) N(6) 107.9(3) yes . . .
F(1) B(2) F(1) 120.4(9) yes . . 4_565
F(1) B(2) F(2) 108.5(6) yes . . .
F(1) B(2) F(3) 101.8(7) yes . . .
F(1) B(2) F(2) 108.5(6) yes 4_565 . .
F(1) B(2) F(3) 101.8(7) yes 4_565 . .
F(2) B(2) F(3) 116.0(9) yes . . .
Ru(1) O(1) H(1) 127.8 no . . .
Ru(1) O(1) H(1) 127.8 no 4_565 . .
N(1) C(1) H(3) 125.4 no . . .
C(2) C(1) H(3) 125.4 no . . .
C(1) C(2) H(4) 126.7 no . . .
C(3) C(2) H(4) 126.7 no . . .
N(2) C(3) H(5) 125.6 no . . .
C(2) C(3) H(5) 125.6 no . . .
N(3) C(4) H(6) 125.2 no . . .
C(5) C(4) H(6) 125.2 no . . .
C(4) C(5) H(7) 127.2 no . . .
C(6) C(5) H(7) 127.2 no . . .
N(4) C(6) H(8) 125.2 no . . .
C(5) C(6) H(8) 125.2 no . . .
N(5) C(7) H(9) 124.7 no . . .
C(8) C(7) H(9) 124.7 no . . .
C(7) C(8) H(10) 127.4 no . . .
C(9) C(8) H(10) 127.4 no . . .
N(6) C(9) H(11) 125.6 no . . .
C(8) C(9) H(11) 125.6 no . . .
N(7) C(10) H(12) 125.4 no . . .
C(11) C(10) H(12) 125.4 no . . .
C(10) C(11) H(13) 127.4 no . . .
C(10) C(11) H(13) 127.4 no 4_565 . .
O(2) C(12) H(14) 108.6 no . . .
O(2) C(12) H(15) 108.6 no . . .
C(13) C(12) H(14) 108.6 no . . .
C(13) C(12) H(15) 108.6 no . . .
H(14) C(12) H(15) 109.5 no . . .
C(12) C(13) H(16) 109.5 no . . .
C(12) C(13) H(17) 109.5 no . . .
C(12) C(13) H(18) 109.5 no . . .
H(16) C(13) H(17) 109.5 no . . .
H(16) C(13) H(18) 109.5 no . . .
H(17) C(13) H(18) 109.5 no . . .
C(14) C(15) H(19) 109.5 no . . .
C(14) C(15) H(20) 109.5 no . . .
C(14) C(15) H(21) 109.5 no . . .
H(19) C(15) H(20) 109.5 no . . .
H(19) C(15) H(21) 109.5 no . . .
H(20) C(15) H(21) 109.5 no . . .
N(2) B(1) H(2) 114.3(18) no . . .
N(4) B(1) H(2) 111.4(16) no . . .
N(6) B(1) H(2) 107.0(17) no . . .

loop_
_geom_bond_atom_site_label_1
_geom_bond_atom_site_label_2
_geom_bond_distance
_geom_bond_publ_flag
_geom_bond_site_symmetry_1
_geom_bond_site_symmetry_2
Ru(1) Cl(1) 2.4401(10) yes . .
Ru(1) O(1) 2.0038(19) yes . .
Ru(1) N(1) 2.021(3) yes . .
Ru(1) N(3) 2.009(2) yes . .
Ru(1) N(5) 2.066(2) yes . .
Ru(1) N(7) 2.021(2) yes . .
F(1) B(2) 1.310(7) yes . .
F(2) B(2) 1.319(15) yes . .
F(3) B(2) 1.370(14) yes . .
O(2) C(12) 1.423(8) yes . .
O(2) C(12) 1.423(8) yes . 4_565
O(3) C(14) 1.148(13) yes . .
N(1) N(2) 1.370(4) yes . .
N(1) C(1) 1.330(4) yes . .
N(2) C(3) 1.346(5) yes . .
N(2) B(1) 1.525(5) yes . .
N(3) N(4) 1.357(4) yes . .
N(3) C(4) 1.358(4) yes . .
N(4) C(6) 1.338(5) yes . .
N(4) B(1) 1.529(5) yes . .
N(5) N(6) 1.371(4) yes . .
N(5) C(7) 1.336(4) yes . .
N(6) C(9) 1.342(4) yes . .
N(6) B(1) 1.554(5) yes . .
N(7) N(7) 1.369(3) yes . 4_565
N(7) C(10) 1.341(4) yes . .
C(1) C(2) 1.374(6) yes . .
C(2) C(3) 1.351(6) yes . .
C(4) C(5) 1.373(6) yes . .
C(5) C(6) 1.358(6) yes . .
C(7) C(8) 1.371(5) yes . .
C(8) C(9) 1.376(5) yes . .
C(10) C(11) 1.388(5) yes . .
C(12) C(13) 1.382(11) yes . .
C(14) C(15) 1.486(8) yes . .
C(14) C(15) 1.486(8) yes . 4_565
O(1) H(1) 0.888 no . .
C(1) H(3) 0.970 no . .
C(2) H(4) 0.970 no . .
C(3) H(5) 0.970 no . .
C(4) H(6) 0.970 no . .
C(5) H(7) 0.970 no . .
C(6) H(8) 0.970 no . .
C(7) H(9) 0.970 no . .
C(8) H(10) 0.970 no . .
C(9) H(11) 0.970 no . .
C(10) H(12) 0.970 no . .
C(11) H(13) 0.970 no . .
C(12) H(14) 0.970 no . .
C(12) H(15) 0.970 no . .
C(13) H(16) 0.970 no . .
C(13) H(17) 0.970 no . .
C(13) H(18) 0.970 no . .
C(15) H(19) 0.970 no . .
C(15) H(20) 0.970 no . .
C(15) H(21) 0.970 no . .
B(1) H(2) 1.13(3) no . .

loop_
_geom_contact_atom_site_label_1
_geom_contact_atom_site_label_2
_geom_contact_distance
_geom_contact_publ_flag
_geom_contact_site_symmetry_1
_geom_contact_site_symmetry_2
F(1) C(1) 3.339(6) ? . .
F(1) C(2) 3.487(6) ? . .
F(1) C(2) 3.322(6) ? . 7_655
F(1) C(3) 3.515(6) ? . 7_655
F(2) C(3) 3.279(5) ? . 6_655
F(2) C(3) 3.279(5) ? . 7_655
F(2) C(15) 3.513(8) ? . .
F(2) C(15) 3.513(8) ? . 4_565
F(3) C(1) 3.467(7) ? . .
F(3) C(1) 3.467(7) ? . 4_565
F(3) C(5) 3.579(6) ? . 6_656
F(3) C(5) 3.579(6) ? . 7_656
O(1) O(2) 2.757(6) ? . .
O(2) O(1) 2.757(6) ? . .
O(3) C(9) 3.522(5) ? . 5_555
O(3) C(9) 3.522(5) ? . 8_555
N(1) C(13) 3.538(6) ? . .
N(5) C(8) 3.519(5) ? . 2_656
C(1) F(1) 3.339(6) ? . .
C(1) F(3) 3.467(7) ? . .
C(2) F(1) 3.487(6) ? . .
C(2) F(1) 3.322(6) ? . 7_655
C(3) F(1) 3.515(6) ? . 7_655
C(3) F(2) 3.279(5) ? . 6_645
C(3) C(10) 3.475(5) ? . 7_656
C(5) F(3) 3.579(6) ? . 6_646
C(7) C(7) 3.244(5) ? . 2_656
C(7) C(8) 3.538(5) ? . 2_656
C(8) N(5) 3.519(5) ? . 2_656
C(8) C(7) 3.538(5) ? . 2_656
C(9) O(3) 3.522(5) ? . 5_445
C(10) C(3) 3.475(5) ? . 7_656
C(13) N(1) 3.538(6) ? . .
C(15) F(2) 3.513(8) ? . .
Cl(1) H(9) 3.042 ? . 2_656
Cl(1) H(9) 3.042 ? . 3_666
Cl(1) H(14) 3.241 ? . 1_556
Cl(1) H(14) 3.241 ? . 4_566
F(1) H(3) 2.737 ? . .
F(1) H(4) 3.067 ? . .
F(1) H(4) 2.666 ? . 7_655
F(1) H(5) 3.071 ? . 7_655
F(1) H(6) 2.931 ? . 1_554
F(1) H(7) 3.065 ? . 7_656
F(1) H(15) 2.978 ? . .
F(2) H(5) 2.404 ? . 6_655
F(2) H(5) 2.404 ? . 7_655
F(2) H(7) 3.379 ? . 6_656
F(2) H(7) 3.379 ? . 7_656
F(2) H(20) 2.678 ? . .
F(2) H(20) 2.678 ? . 4_565
F(3) H(3) 2.535 ? . .
F(3) H(3) 2.535 ? . 4_565
F(3) H(7) 3.102 ? . 6_656
F(3) H(7) 3.102 ? . 7_656
F(3) H(8) 3.151 ? . 6_656
F(3) H(8) 3.151 ? . 7_656
O(1) H(16) 3.555 ? . .
O(1) H(16) 3.555 ? . 4_565
O(2) H(1) 1.870 ? . .
O(3) H(11) 2.586 ? . 5_555
O(3) H(11) 2.586 ? . 8_555
O(3) H(19) 3.223 ? . 2_755
O(3) H(19) 3.223 ? . 3_765
N(1) H(12) 3.575 ? . 7_656
N(1) H(16) 2.630 ? . .
N(2) H(12) 3.073 ? . 7_656
N(2) H(13) 3.558 ? . 6_646
N(2) H(16) 2.782 ? . .
N(3) H(10) 2.982 ? . 2_656
N(4) H(10) 3.186 ? . 2_656
N(4) H(12) 3.343 ? . 7_656
N(5) H(10) 3.449 ? . 2_656
N(5) H(16) 3.207 ? . .
N(5) H(18) 3.223 ? . .
N(6) H(10) 3.591 ? . 2_656
N(6) H(16) 3.295 ? . .
N(6) H(18) 3.553 ? . .
C(1) H(15) 3.145 ? . .
C(1) H(16) 2.755 ? . .
C(2) H(4) 3.534 ? . 7_655
C(2) H(6) 3.551 ? . 7_656
C(2) H(7) 3.357 ? . 1_554
C(2) H(7) 3.432 ? . 7_656
C(2) H(12) 3.421 ? . 7_656
C(2) H(15) 3.519 ? . .
C(2) H(16) 2.966 ? . .
C(3) H(12) 2.965 ? . 7_656
C(3) H(13) 3.357 ? . 6_646
C(3) H(16) 2.981 ? . .
C(3) H(20) 3.036 ? . 7_655
C(4) H(4) 3.362 ? . 7_656
C(4) H(10) 3.017 ? . 2_656
C(4) H(14) 3.572 ? . 1_556
C(4) H(15) 3.434 ? . 1_556
C(5) H(3) 3.579 ? . 7_656
C(5) H(4) 3.224 ? . 7_656
C(5) H(10) 3.241 ? . 2_656
C(5) H(21) 3.203 ? . 7_656
C(6) H(8) 3.578 ? . 4_555
C(6) H(10) 3.329 ? . 2_656
C(6) H(12) 3.475 ? . 7_656
C(6) H(13) 3.560 ? . 6_646
C(6) H(21) 3.422 ? . 7_656
C(7) H(9) 3.270 ? . 2_656
C(7) H(14) 3.529 ? . 2_655
C(7) H(18) 3.102 ? . .
C(8) H(14) 3.363 ? . 2_655
C(8) H(17) 2.953 ? . 2_655
C(8) H(18) 3.386 ? . .
C(8) H(21) 3.382 ? . 8_455
C(9) H(21) 3.335 ? . 8_455
C(10) H(5) 3.370 ? . 7_656
C(11) H(2) 3.58(3) ? . 6_656
C(11) H(2) 3.58(3) ? . 7_656
C(11) H(5) 3.238 ? . 6_656
C(11) H(5) 3.238 ? . 7_656
C(11) H(8) 3.488 ? . 6_656
C(11) H(8) 3.488 ? . 7_656
C(12) H(1) 2.840 ? . .
C(12) H(6) 3.357 ? . 1_554
C(12) H(10) 3.476 ? . 2_655
C(13) H(1) 3.177 ? . .
C(13) H(10) 3.296 ? . 2_655
C(13) H(18) 3.344 ? . 2_655
C(13) H(21) 3.335 ? . 7_655
C(14) H(11) 3.349 ? . 5_555
C(14) H(11) 3.349 ? . 8_555
C(14) H(19) 3.217 ? . 2_755
C(14) H(19) 3.217 ? . 3_765
C(15) H(5) 3.425 ? . 7_655
C(15) H(7) 3.555 ? . 7_656
C(15) H(11) 3.418 ? . 8_555
C(15) H(17) 3.160 ? . 7_655
C(15) H(19) 3.037 ? . 2_755
B(1) H(12) 3.575 ? . 7_656
B(1) H(13) 3.375 ? . 6_646
B(2) H(3) 3.243 ? . .
B(2) H(3) 3.243 ? . 4_565
B(2) H(5) 3.273 ? . 6_655
B(2) H(5) 3.273 ? . 7_655
B(2) H(7) 3.390 ? . 6_656
B(2) H(7) 3.390 ? . 7_656
H(1) O(2) 1.870 ? . .
H(1) C(12) 2.840 ? . .
H(1) C(12) 2.840 ? . 4_565
H(1) C(13) 3.177 ? . .
H(1) C(13) 3.177 ? . 4_565
H(1) H(15) 3.029 ? . .
H(1) H(15) 3.029 ? . 4_565
H(1) H(16) 3.062 ? . .
H(1) H(16) 3.062 ? . 4_565
H(1) H(18) 3.057 ? . .
H(1) H(18) 3.057 ? . 4_565
H(2) C(11) 3.58(3) ? . 6_646
H(2) H(2) 3.24(4) ? . 4_555
H(2) H(13) 2.754 ? . 6_646
H(3) F(1) 2.737 ? . .
H(3) F(3) 2.535 ? . .
H(3) C(5) 3.579 ? . 7_656
H(3) B(2) 3.243 ? . .
H(3) H(7) 3.371 ? . 7_656
H(3) H(15) 3.023 ? . .
H(3) H(16) 3.237 ? . .
H(4) F(1) 3.067 ? . .
H(4) F(1) 2.666 ? . 7_655
H(4) C(2) 3.534 ? . 7_655
H(4) C(4) 3.362 ? . 7_656
H(4) C(5) 3.224 ? . 7_656
H(4) H(4) 2.598 ? . 7_655
H(4) H(6) 3.122 ? . 7_656
H(4) H(7) 2.846 ? . 1_554
H(4) H(7) 2.876 ? . 7_656
H(4) H(16) 3.550 ? . .
H(5) F(1) 3.071 ? . 7_655
H(5) F(2) 2.404 ? . 6_645
H(5) C(10) 3.370 ? . 7_656
H(5) C(11) 3.238 ? . 6_646
H(5) C(15) 3.425 ? . 7_655
H(5) B(2) 3.273 ? . 6_645
H(5) H(5) 3.505 ? . 4_555
H(5) H(12) 3.127 ? . 7_656
H(5) H(13) 2.864 ? . 6_646
H(5) H(16) 3.584 ? . .
H(5) H(20) 2.505 ? . 7_655
H(6) F(1) 2.931 ? . 1_556
H(6) C(2) 3.551 ? . 7_656
H(6) C(12) 3.357 ? . 1_556
H(6) H(4) 3.122 ? . 7_656
H(6) H(10) 3.408 ? . 2_656
H(6) H(14) 3.127 ? . 1_556
H(6) H(15) 2.764 ? . 1_556
H(7) F(1) 3.065 ? . 7_656
H(7) F(2) 3.379 ? . 6_646
H(7) F(3) 3.102 ? . 6_646
H(7) C(2) 3.357 ? . 1_556
H(7) C(2) 3.432 ? . 7_656
H(7) C(15) 3.555 ? . 7_656
H(7) B(2) 3.390 ? . 6_646
H(7) H(3) 3.371 ? . 7_656
H(7) H(4) 2.846 ? . 1_556
H(7) H(4) 2.876 ? . 7_656
H(7) H(17) 3.589 ? . 1_556
H(7) H(20) 3.250 ? . 7_656
H(7) H(21) 2.987 ? . 7_656
H(8) F(3) 3.151 ? . 6_646
H(8) C(6) 3.578 ? . 4_555
H(8) C(11) 3.488 ? . 6_646
H(8) H(8) 2.612 ? . 4_555
H(8) H(13) 3.097 ? . 6_646
H(8) H(21) 3.397 ? . 7_656
H(9) Cl(1) 3.042 ? . 2_656
H(9) C(7) 3.270 ? . 2_656
H(9) H(9) 3.054 ? . 2_656
H(9) H(14) 3.165 ? . 2_655
H(9) H(18) 3.352 ? . .
H(10) N(3) 2.982 ? . 2_656
H(10) N(4) 3.186 ? . 2_656
H(10) N(5) 3.449 ? . 2_656
H(10) N(6) 3.591 ? . 2_656
H(10) C(4) 3.017 ? . 2_656
H(10) C(5) 3.241 ? . 2_656
H(10) C(6) 3.329 ? . 2_656
H(10) C(12) 3.476 ? . 2_655
H(10) C(13) 3.296 ? . 2_655
H(10) H(6) 3.408 ? . 2_656
H(10) H(14) 2.845 ? . 2_655
H(10) H(17) 2.457 ? . 2_655
H(10) H(21) 2.974 ? . 8_455
H(11) O(3) 2.586 ? . 5_445
H(11) C(14) 3.349 ? . 5_445
H(11) C(15) 3.418 ? . 8_455
H(11) H(19) 3.298 ? . 7_655
H(11) H(19) 3.581 ? . 8_455
H(11) H(21) 2.860 ? . 8_455
H(12) N(1) 3.575 ? . 7_656
H(12) N(2) 3.073 ? . 7_656
H(12) N(4) 3.343 ? . 7_656
H(12) C(2) 3.421 ? . 7_656
H(12) C(3) 2.965 ? . 7_656
H(12) C(6) 3.475 ? . 7_656
H(12) B(1) 3.575 ? . 7_656
H(12) H(5) 3.127 ? . 7_656
H(12) H(12) 3.410 ? . 7_656
H(13) N(2) 3.558 ? . 6_656
H(13) N(2) 3.558 ? . 7_656
H(13) C(3) 3.357 ? . 6_656
H(13) C(3) 3.357 ? . 7_656
H(13) C(6) 3.560 ? . 6_656
H(13) C(6) 3.560 ? . 7_656
H(13) B(1) 3.375 ? . 6_656
H(13) B(1) 3.375 ? . 7_656
H(13) H(2) 2.754 ? . 6_656
H(13) H(2) 2.754 ? . 7_656
H(13) H(5) 2.864 ? . 6_656
H(13) H(5) 2.864 ? . 7_656
H(13) H(8) 3.097 ? . 6_656
H(13) H(8) 3.097 ? . 7_656
H(14) Cl(1) 3.241 ? . 1_554
H(14) C(4) 3.572 ? . 1_554
H(14) C(7) 3.529 ? . 2_655
H(14) C(8) 3.363 ? . 2_655
H(14) H(6) 3.127 ? . 1_554
H(14) H(9) 3.165 ? . 2_655
H(14) H(10) 2.845 ? . 2_655
H(15) F(1) 2.978 ? . .
H(15) C(1) 3.145 ? . .
H(15) C(2) 3.519 ? . .
H(15) C(4) 3.434 ? . 1_554
H(15) H(1) 3.029 ? . .
H(15) H(3) 3.023 ? . .
H(15) H(6) 2.764 ? . 1_554
H(16) O(1) 3.555 ? . .
H(16) N(1) 2.630 ? . .
H(16) N(2) 2.782 ? . .
H(16) N(5) 3.207 ? . .
H(16) N(6) 3.295 ? . .
H(16) C(1) 2.755 ? . .
H(16) C(2) 2.966 ? . .
H(16) C(3) 2.981 ? . .
H(16) H(1) 3.062 ? . .
H(16) H(3) 3.237 ? . .
H(16) H(4) 3.550 ? . .
H(16) H(5) 3.584 ? . .
H(16) H(19) 3.523 ? . 7_655
H(16) H(20) 3.566 ? . 7_655
H(16) H(21) 3.351 ? . 7_655
H(17) C(8) 2.953 ? . 2_655
H(17) C(15) 3.160 ? . 7_655
H(17) H(7) 3.589 ? . 1_554
H(17) H(10) 2.457 ? . 2_655
H(17) H(18) 3.204 ? . 2_655
H(17) H(19) 3.080 ? . 7_655
H(17) H(20) 3.431 ? . 7_655
H(17) H(21) 2.524 ? . 7_655
H(18) N(5) 3.223 ? . .
H(18) N(6) 3.553 ? . .
H(18) C(7) 3.102 ? . .
H(18) C(8) 3.386 ? . .
H(18) C(13) 3.344 ? . 2_655
H(18) H(1) 3.057 ? . .
H(18) H(9) 3.352 ? . .
H(18) H(17) 3.204 ? . 2_655
H(18) H(18) 2.683 ? . 2_655
H(19) O(3) 3.223 ? . 2_755
H(19) C(14) 3.217 ? . 2_755
H(19) C(15) 3.037 ? . 2_755
H(19) H(11) 3.298 ? . 7_655
H(19) H(11) 3.581 ? . 8_555
H(19) H(16) 3.523 ? . 7_655
H(19) H(17) 3.080 ? . 7_655
H(19) H(19) 2.320 ? . 2_755
H(19) H(21) 3.306 ? . 2_755
H(20) F(2) 2.678 ? . .
H(20) C(3) 3.036 ? . 7_655
H(20) H(5) 2.505 ? . 7_655
H(20) H(7) 3.250 ? . 7_656
H(20) H(16) 3.566 ? . 7_655
H(20) H(17) 3.431 ? . 7_655
H(21) C(5) 3.203 ? . 7_656
H(21) C(6) 3.422 ? . 7_656
H(21) C(8) 3.382 ? . 8_555
H(21) C(9) 3.335 ? . 8_555
H(21) C(13) 3.335 ? . 7_655
H(21) H(7) 2.987 ? . 7_656
H(21) H(8) 3.397 ? . 7_656
H(21) H(10) 2.974 ? . 8_555
H(21) H(11) 2.860 ? . 8_555
H(21) H(16) 3.351 ? . 7_655
H(21) H(17) 2.524 ? . 7_655
H(21) H(19) 3.306 ? . 2_755

loop_
_geom_torsion_atom_site_label_1
_geom_torsion_atom_site_label_2
_geom_torsion_atom_site_label_3
_geom_torsion_atom_site_label_4
_geom_torsion
_geom_torsion_publ_flag
_geom_torsion_site_symmetry_1
_geom_torsion_site_symmetry_2
_geom_torsion_site_symmetry_3
_geom_torsion_site_symmetry_4
Cl(1) Ru(1) O(1) Ru(1) 34.40(11) ? . . . 4_565
O(1) Ru(1) Cl(1) Ru(1) -27.11(8) ? . . . 4_565
Cl(1) Ru(1) N(1) N(2) -159.0(11) ? . . . .
Cl(1) Ru(1) N(1) C(1) 21.3(15) ? . . . .
N(1) Ru(1) Cl(1) Ru(1) -6.3(12) ? . . . 4_565
Cl(1) Ru(1) N(3) N(4) 137.8(2) ? . . . .
Cl(1) Ru(1) N(3) C(4) -43.2(3) ? . . . .
N(3) Ru(1) Cl(1) Ru(1) 149.72(8) ? . . . 4_565
Cl(1) Ru(1) N(5) N(6) -139.9(2) ? . . . .
Cl(1) Ru(1) N(5) C(7) 39.4(3) ? . . . .
N(5) Ru(1) Cl(1) Ru(1) -122.56(8) ? . . . 4_565
Cl(1) Ru(1) N(7) C(10) 142.2(3) ? . . . .
Cl(1) Ru(1) N(7) N(7) -45.9(2) ? . . . 4_565
N(7) Ru(1) Cl(1) Ru(1) 57.61(8) ? . . . 4_565
O(1) Ru(1) N(1) N(2) -138.4(2) ? . . . .
O(1) Ru(1) N(1) C(1) 41.9(3) ? . . . .
N(1) Ru(1) O(1) Ru(1) -144.27(13) ? . . . 4_565
O(1) Ru(1) N(3) N(4) 172.4(12) ? . . . .
O(1) Ru(1) N(3) C(4) -8.6(15) ? . . . .
N(3) Ru(1) O(1) Ru(1) -0.6(14) ? . . . 4_565
O(1) Ru(1) N(5) N(6) 140.6(2) ? . . . .
O(1) Ru(1) N(5) C(7) -40.0(3) ? . . . .
N(5) Ru(1) O(1) Ru(1) 127.43(14) ? . . . 4_565
O(1) Ru(1) N(7) C(10) -138.5(3) ? . . . .
O(1) Ru(1) N(7) N(7) 33.4(2) ? . . . 4_565
N(7) Ru(1) O(1) Ru(1) -53.46(14) ? . . . 4_565
N(1) Ru(1) N(3) N(4) -43.7(2) ? . . . .
N(1) Ru(1) N(3) C(4) 135.3(3) ? . . . .
N(3) Ru(1) N(1) N(2) 44.9(2) ? . . . .
N(3) Ru(1) N(1) C(1) -134.8(3) ? . . . .
N(1) Ru(1) N(5) N(6) 43.4(2) ? . . . .
N(1) Ru(1) N(5) C(7) -137.3(3) ? . . . .
N(5) Ru(1) N(1) N(2) -42.5(2) ? . . . .
N(5) Ru(1) N(1) C(1) 137.8(3) ? . . . .
N(1) Ru(1) N(7) C(10) -41.1(3) ? . . . .
N(1) Ru(1) N(7) N(7) 130.8(2) ? . . . 4_565
N(7) Ru(1) N(1) N(2) 137.3(2) ? . . . .
N(7) Ru(1) N(1) C(1) -42.5(3) ? . . . .
N(3) Ru(1) N(5) N(6) -43.7(2) ? . . . .
N(3) Ru(1) N(5) C(7) 135.7(3) ? . . . .
N(5) Ru(1) N(3) N(4) 44.0(2) ? . . . .
N(5) Ru(1) N(3) C(4) -137.0(3) ? . . . .
N(3) Ru(1) N(7) C(10) 45.9(3) ? . . . .
N(3) Ru(1) N(7) N(7) -142.2(2) ? . . . 4_565
N(7) Ru(1) N(3) N(4) -135.1(2) ? . . . .
N(7) Ru(1) N(3) C(4) 43.9(3) ? . . . .
N(5) Ru(1) N(7) C(10) -27(7) ? . . . .
N(5) Ru(1) N(7) N(7) 145(6) ? . . . 4_565
N(7) Ru(1) N(5) N(6) 30(7) ? . . . .
N(7) Ru(1) N(5) C(7) -151(6) ? . . . .
C(12) O(2) C(12) C(13) 164.1(7) ? . . 4_565 4_565
C(12) O(2) C(12) C(13) -164.1(7) ? 4_565 . . .
Ru(1) N(1) N(2) C(3) 179.7(2) ? . . . .
Ru(1) N(1) N(2) B(1) -2.6(3) ? . . . .
Ru(1) N(1) C(1) C(2) -179.2(2) ? . . . .
N(2) N(1) C(1) C(2) 1.1(3) ? . . . .
C(1) N(1) N(2) C(3) -0.5(3) ? . . . .
C(1) N(1) N(2) B(1) 177.2(3) ? . . . .
N(1) N(2) C(3) C(2) -0.3(3) ? . . . .
N(1) N(2) B(1) N(4) -55.4(4) ? . . . .
N(1) N(2) B(1) N(6) 61.0(3) ? . . . .
C(3) N(2) B(1) N(4) 121.5(3) ? . . . .
C(3) N(2) B(1) N(6) -122.1(3) ? . . . .
B(1) N(2) C(3) C(2) -177.5(3) ? . . . .
Ru(1) N(3) N(4) C(6) 180.0(2) ? . . . .
Ru(1) N(3) N(4) B(1) 0.1(3) ? . . . .
Ru(1) N(3) C(4) C(5) 179.8(2) ? . . . .
N(4) N(3) C(4) C(5) -1.1(4) ? . . . .
C(4) N(3) N(4) C(6) 0.8(4) ? . . . .
C(4) N(3) N(4) B(1) -179.1(3) ? . . . .
N(3) N(4) C(6) C(5) -0.1(3) ? . . . .
N(3) N(4) B(1) N(2) 57.2(4) ? . . . .
N(3) N(4) B(1) N(6) -58.8(4) ? . . . .
C(6) N(4) B(1) N(2) -122.6(4) ? . . . .
C(6) N(4) B(1) N(6) 121.4(4) ? . . . .
B(1) N(4) C(6) C(5) 179.7(4) ? . . . .
Ru(1) N(5) N(6) C(9) 179.0(2) ? . . . .
Ru(1) N(5) N(6) B(1) 0.2(3) ? . . . .
Ru(1) N(5) C(7) C(8) -179.6(2) ? . . . .
N(6) N(5) C(7) C(8) -0.2(3) ? . . . .
C(7) N(5) N(6) C(9) -0.5(3) ? . . . .
C(7) N(5) N(6) B(1) -179.3(3) ? . . . .
N(5) N(6) C(9) C(8) 1.0(4) ? . . . .
N(5) N(6) B(1) N(2) -59.0(4) ? . . . .
N(5) N(6) B(1) N(4) 57.8(4) ? . . . .
C(9) N(6) B(1) N(2) 122.6(4) ? . . . .
C(9) N(6) B(1) N(4) -120.7(4) ? . . . .
B(1) N(6) C(9) C(8) 179.5(3) ? . . . .
Ru(1) N(7) N(7) C(10) -174.0(2) ? . . 4_565 4_565
Ru(1) N(7) C(10) C(11) 173.6(3) ? . . . .
N(7) N(7) C(10) C(11) 1.3(4) ? 4_565 . . .
C(10) N(7) N(7) Ru(1) 174.0(2) ? . . 4_565 4_565
N(1) C(1) C(2) C(3) -1.2(4) ? . . . .
C(1) C(2) C(3) N(2) 0.9(4) ? . . . .
N(3) C(4) C(5) C(6) 1.0(4) ? . . . .
C(4) C(5) C(6) N(4) -0.5(5) ? . . . .
N(5) C(7) C(8) C(9) 0.7(4) ? . . . .
C(7) C(8) C(9) N(6) -1.0(4) ? . . . .
N(7) C(10) C(11) C(10) -2.0(5) ? . . . 4_565
